data_4334827
loop_
_publ_author_name
'Xiang Xu'
'Chun-Li Hu'
'Fang Kong'
'Jian-Han Zhang'
'Jiang-Gao Mao'
'Junliang Sun'

_publ_section_title
;
 Cs2GeB4O9: a New Second-Order Nonlinear-Optical Crystal
;
_journal_name_full 'Inorganic Chemistry'
_journal_page_first 5831
_journal_page_last 5837
_journal_paper_doi 10.1021/ic302774h
_journal_volume 52
_journal_year 2013
_chemical_formula_sum 'B4 Cs2 Ge O9'
_chemical_formula_weight 525.67
_chemical_name_systematic
; 
 ? 
;
_space_group_IT_number 82
_symmetry_cell_setting tetragonal
_symmetry_space_group_name_Hall 'I -4'
_symmetry_space_group_name_H-M 'I -4'
_atom_sites_solution_hydrogens none
_atom_sites_solution_primary direct
_atom_sites_solution_secondary difmap
_audit_creation_method SHELXL-97
_cell_angle_alpha 90.00
_cell_angle_beta 90.00
_cell_angle_gamma 90.00
_cell_formula_units_Z 2
_cell_length_a 6.8063(2)
_cell_length_b 6.8063(2)
_cell_length_c 9.9523(7)
_cell_measurement_temperature 293(2)
_cell_volume 461.05(4)
_computing_structure_refinement 'SHELXL-97 (Sheldrick, 1997)'
_computing_structure_solution 'SHELXS-97 (Sheldrick, 1990)'
_diffrn_ambient_temperature 293(2)
_diffrn_measured_fraction_theta_full 0.993
_diffrn_measured_fraction_theta_max 0.993
_diffrn_measurement_device_type 'SuperNova, Dual, Cu at zero, Atlas'
_diffrn_measurement_method CCD
_diffrn_radiation_monochromator graphite
_diffrn_radiation_source 'SuperNova (Mo) x-ray Source'
_diffrn_radiation_type MoK\a
_diffrn_radiation_wavelength 0.71073
_diffrn_reflns_av_R_equivalents 0.0336
_diffrn_reflns_av_sigmaI/netI 0.0223
_diffrn_reflns_limit_h_max 8
_diffrn_reflns_limit_h_min -8
_diffrn_reflns_limit_k_max 8
_diffrn_reflns_limit_k_min -8
_diffrn_reflns_limit_l_max 10
_diffrn_reflns_limit_l_min -12
_diffrn_reflns_number 2447
_diffrn_reflns_theta_full 27.33
_diffrn_reflns_theta_max 27.33
_diffrn_reflns_theta_min 3.63
_exptl_absorpt_coefficient_mu 11.131
_exptl_absorpt_correction_T_max 0.5096
_exptl_absorpt_correction_T_min 0.2690
_exptl_absorpt_correction_type multi-scan
_exptl_absorpt_process_details
;
CrystalClear Version 1.3.5. Rigaku Corp., Woodlands, TX, 1999
;
_exptl_crystal_colour colorless
_exptl_crystal_density_diffrn 3.787
_exptl_crystal_F_000 468
_exptl_crystal_size_max 0.16
_exptl_crystal_size_mid 0.10
_exptl_crystal_size_min 0.07
_refine_diff_density_max 0.643
_refine_diff_density_min -1.157
_refine_diff_density_rms 0.120
_refine_ls_abs_structure_details 'Flack H D (1983), Acta Cryst. A39, 876-881'
_refine_ls_abs_structure_Flack 0.06(4)
_refine_ls_extinction_coef 0.0023(3)
_refine_ls_extinction_expression Fc^*^=kFc[1+0.001xFc^2^\l^3^/sin(2\q)]^-1/4^
_refine_ls_extinction_method SHELXL
_refine_ls_goodness_of_fit_ref 1.049
_refine_ls_hydrogen_treatment none
_refine_ls_matrix_type full
_refine_ls_number_parameters 44
_refine_ls_number_reflns 516
_refine_ls_number_restraints 13
_refine_ls_restrained_S_all 1.050
_refine_ls_R_factor_all 0.0223
_refine_ls_R_factor_gt 0.0223
_refine_ls_shift/su_max 0.000
_refine_ls_shift/su_mean 0.000
_refine_ls_structure_factor_coef Fsqd
_refine_ls_weighting_details 'calc w=1/[\s^2^(Fo^2^)+(0.0114P)^2^+3.1867P] where P=(Fo^2^+2Fc^2^)/3'
_refine_ls_weighting_scheme calc
_refine_ls_wR_factor_gt 0.0440
_refine_ls_wR_factor_ref 0.0440
_reflns_number_gt 515
_reflns_number_total 516
_reflns_threshold_expression >2sigma(I)
_cod_data_source_file ic302774h_si_002.cif
_cod_data_source_block Cs2GeB4O9
_cod_database_code 4334827

loop_
_symmetry_equiv_pos_as_xyz
'x, y, z'
'-x, -y, z'
'y, -x, -z'
'-y, x, -z'
'x+1/2, y+1/2, z+1/2'
'-x+1/2, -y+1/2, z+1/2'
'y+1/2, -x+1/2, -z+1/2'
'-y+1/2, x+1/2, -z+1/2'

loop_
_atom_site_label
_atom_site_type_symbol
_atom_site_fract_x
_atom_site_fract_y
_atom_site_fract_z
_atom_site_U_iso_or_equiv
_atom_site_adp_type
_atom_site_occupancy
_atom_site_symmetry_multiplicity
_atom_site_calc_flag
_atom_site_refinement_flags
Cs1 Cs 0.0000 0.0000 0.0000 0.0406(2) Uani 1 4 d S
Cs2 Cs 0.0000 0.5000 0.2500 0.0309(3) Uani 1 4 d S
Ge1 Ge 0.0000 0.5000 0.7500 0.0146(3) Uani 1 4 d S
B1 B 0.0623(16) 0.1673(15) 0.5822(10) 0.015(2) Uani 0.50 1 d PDU
B2 B 0.0845(17) 0.2213(17) 0.5560(12) 0.015(2) Uani 0.50 1 d PD
O1 O 0.1453(5) 0.3393(5) 0.6570(3) 0.0191(7) Uani 1 1 d D
O2 O 0.2272(4) 0.1047(4) 0.4955(8) 0.0230(7) Uani 1 1 d D
O3 O 0.0000 0.0000 0.6616(6) 0.0131(13) Uani 0.50 2 d SPD

loop_
_atom_site_aniso_label
_atom_site_aniso_U_11
_atom_site_aniso_U_22
_atom_site_aniso_U_33
_atom_site_aniso_U_23
_atom_site_aniso_U_13
_atom_site_aniso_U_12
Cs1 0.0319(2) 0.0319(2) 0.0579(5) 0.000 0.000 0.000
Cs2 0.0348(5) 0.0348(5) 0.0231(5) 0.000 0.000 0.000
Ge1 0.0165(5) 0.0165(5) 0.0108(6) 0.000 0.000 0.000
B1 0.021(3) 0.018(5) 0.005(4) 0.001(3) 0.000(3) 0.005(3)
B2 0.021(3) 0.018(5) 0.005(4) 0.001(3) 0.000(3) 0.005(3)
O1 0.0123(16) 0.0267(19) 0.0184(17) -0.0055(14) 0.0007(13) 0.0036(13)
O2 0.0183(13) 0.0174(13) 0.0333(18) 0.005(3) 0.008(3) 0.0005(10)
O3 0.019(9) 0.008(8) 0.013(3) 0.000 0.000 -0.004(8)

loop_
_atom_type_symbol
_atom_type_description
_atom_type_scat_dispersion_real
_atom_type_scat_dispersion_imag
_atom_type_scat_source
B B 0.0013 0.0007 'International Tables Vol C Tables 4.2.6.8 and 6.1.1.4'
Cs Cs -0.3680 2.1192 'International Tables Vol C Tables 4.2.6.8 and 6.1.1.4'
Ge Ge 0.1547 1.8001 'International Tables Vol C Tables 4.2.6.8 and 6.1.1.4'
O O 0.0106 0.0060 'International Tables Vol C Tables 4.2.6.8 and 6.1.1.4'

loop_
_geom_angle_atom_site_label_1
_geom_angle_atom_site_label_2
_geom_angle_atom_site_label_3
_geom_angle
_geom_angle_site_symmetry_1
_geom_angle_site_symmetry_3
O1 Ge1 O1 106.41(10) 8_556 .
O1 Ge1 O1 106.41(10) 8_556 2_565
O1 Ge1 O1 115.8(2) . 2_565
O1 Ge1 O1 115.8(2) 8_556 7_456
O1 Ge1 O1 106.41(10) . 7_456
O1 Ge1 O1 106.41(10) 2_565 7_456
O2 B1 O3 106.6(7) 4_556 .
O2 B1 O2 111.6(7) 4_556 .
O3 B1 O2 108.3(7) . .
O2 B1 O1 110.2(7) 4_556 .
O3 B1 O1 117.0(7) . .
O2 B1 O1 103.2(7) . .
O1 B2 O2 122.8(9) . 4_556
O1 B2 O2 116.5(8) . .
O2 B2 O2 120.4(8) 4_556 .
B2 O1 B1 18.3(7) . .
B2 O1 Ge1 126.5(5) . .
B1 O1 Ge1 122.8(5) . .
B2 O2 B2 132.0(9) 3_556 .
B2 O2 B1 19.3(7) 3_556 3_556
B2 O2 B1 119.1(6) . 3_556
B2 O2 B1 117.5(6) 3_556 .
B2 O2 B1 18.8(6) . .
B1 O2 B1 109.1(8) 3_556 .
B1 O3 B1 113.9(10) 2 .
B1 O3 B2 0.4(7) 2 2
B1 O3 B2 113.8(5) . 2

loop_
_geom_bond_atom_site_label_1
_geom_bond_atom_site_label_2
_geom_bond_distance
_geom_bond_site_symmetry_2
Ge1 O1 1.741(3) 8_556
Ge1 O1 1.741(3) .
Ge1 O1 1.741(3) 2_565
Ge1 O1 1.741(3) 7_456
B1 O2 1.434(11) 4_556
B1 O3 1.450(10) .
B1 O2 1.479(11) .
B1 O1 1.498(11) .
B2 O1 1.352(11) .
B2 O2 1.386(11) 4_556
B2 O2 1.392(11) .
O2 B2 1.386(11) 3_556
O2 B1 1.434(11) 3_556
O3 B1 1.450(10) 2
O3 B2 1.925(13) 2
